data_7042070
loop_
_publ_author_name
'Rachuri, Yadagiri'
'Parmar, Bhavesh'
'Bisht, Kamal Kumar'
'Suresh, Eringathodi'

_publ_section_title
;
 Solvothermal self-assembly of Cd(2+) coordination polymers with
 supramolecular networks involving N-donor ligands and aromatic
 dicarboxylates: synthesis, crystal structure and photoluminescence
 studies.
;
_journal_issue 11
_journal_name_full 'Dalton transactions (Cambridge, England : 2003)'
_journal_page_first 3623
_journal_page_last 3630
_journal_paper_doi 10.1039/c7dt00042a
_journal_volume 46
_journal_year 2017
_chemical_formula_moiety 'C23 H23 Br Cd N6 O5'
_chemical_formula_sum 'C23 H23 Br Cd N6 O5'
_chemical_formula_weight 655.79
_space_group_crystal_system monoclinic
_space_group_IT_number 14
_space_group_name_Hall '-P 2yn'
_space_group_name_H-M_alt 'P 1 21/n 1'
_symmetry_space_group_name_Hall '-P 2yn'
_symmetry_space_group_name_H-M 'P 1 21/n 1'
_atom_sites_solution_hydrogens mixed
_audit_creation_date 2017-01-24
_audit_creation_method
;
Olex2 1.2-alpha
(compiled 2017.01.04 svn.r3372 for OlexSys, GUI svn.r5292)
;
_audit_update_record
;
2017-02-08 deposited with the CCDC.
2017-02-14 downloaded from the CCDC.
;
_cell_angle_alpha 90
_cell_angle_beta 94.011(5)
_cell_angle_gamma 90
_cell_formula_units_Z 4
_cell_length_a 10.256(3)
_cell_length_b 15.191(4)
_cell_length_c 17.208(4)
_cell_measurement_reflns_used 1512
_cell_measurement_temperature 150(2)
_cell_measurement_theta_max 2.37
_cell_measurement_theta_min 20.06
_cell_volume 2674.4(12)
_computing_molecular_graphics 'Olex2 (Dolomanov et al., 2009)'
_computing_publication_material 'Olex2 (Dolomanov et al., 2009)'
_computing_structure_refinement 'ShelXL (Sheldrick, 2015)'
_diffrn_ambient_temperature 150(2)
_diffrn_measured_fraction_theta_full 0.992
_diffrn_measured_fraction_theta_max 0.992
_diffrn_measurement_device_type 'BRUKER SMART APEX CCD DIFFARCTOMETER'
_diffrn_measurement_method 'OMEGA-PHI SCAN'
_diffrn_radiation_type MoK\a
_diffrn_radiation_wavelength 0.71073
_diffrn_reflns_av_unetI/netI 0.1314
_diffrn_reflns_Laue_measured_fraction_full 0.992
_diffrn_reflns_Laue_measured_fraction_max 0.992
_diffrn_reflns_limit_h_max 6
_diffrn_reflns_limit_h_min -12
_diffrn_reflns_limit_k_max 17
_diffrn_reflns_limit_k_min -18
_diffrn_reflns_limit_l_max 20
_diffrn_reflns_limit_l_min -20
_diffrn_reflns_number 4680
_diffrn_reflns_point_group_measured_fraction_full 0.992
_diffrn_reflns_point_group_measured_fraction_max 0.992
_diffrn_reflns_theta_full 25.000
_diffrn_reflns_theta_max 25.000
_diffrn_reflns_theta_min 1.790
_exptl_absorpt_coefficient_mu 2.354
_exptl_absorpt_correction_T_max 0.9117
_exptl_absorpt_correction_T_min 0.7341
_exptl_absorpt_correction_type multi-scan
_exptl_absorpt_process_details 'BRUKER SADABS'
_exptl_crystal_colour COLOURLESS
_exptl_crystal_density_diffrn 1.631
_exptl_crystal_description PLATES
_exptl_crystal_F_000 1308
_exptl_crystal_size_max 0.14
_exptl_crystal_size_mid 0.11
_exptl_crystal_size_min 0.04
_refine_diff_density_max 1.811
_refine_diff_density_min -0.688
_refine_diff_density_rms 0.165
_refine_ls_extinction_method none
_refine_ls_goodness_of_fit_ref 1.035
_refine_ls_hydrogen_treatment constr
_refine_ls_matrix_type full
_refine_ls_number_parameters 443
_refine_ls_number_reflns 4680
_refine_ls_number_restraints 439
_refine_ls_restrained_S_all 1.001
_refine_ls_R_factor_all 0.1514
_refine_ls_R_factor_gt 0.0899
_refine_ls_shift/su_max 0.002
_refine_ls_shift/su_mean 0.000
_refine_ls_structure_factor_coef Fsqd
_refine_ls_weighting_details 'w=1/[\s^2^(Fo^2^)+(0.1082P)^2^+2.2166P] where P=(Fo^2^+2Fc^2^)/3'
_refine_ls_weighting_scheme calc
_refine_ls_wR_factor_gt 0.1996
_refine_ls_wR_factor_ref 0.2258
_reflns_Friedel_coverage 0.000
_reflns_number_gt 2678
_reflns_number_total 4680
_reflns_threshold_expression 'I > 2\s(I)'
_cod_data_source_file c7dt00042a2.cif
_cod_data_source_block 37ycpem_cp2
_cod_depositor_comments
;
The following automatic conversions were performed:

'_exptl_absorpt_correction_type' value 'MULTI-SCAN' changed to
'multi-scan' according to
/usr/data/users/saulius/crontab/automatic-downloads/rss-feeds/RSC/lib/dictionaries/cif_core.dic
dictionary named 'cif_core.dic' version 2.4.2 from 2011-04-26.

Automatic conversion script
Id: cif_fix_values 4268 2015-11-12 08:31:59Z antanas 

 Adding full bibliography for 7042069--7042070.cif.
;
_cod_database_code 7042070
_shelx_shelxl_version_number 2016/6
_shelx_space_group_comment
;
The symmetry employed for this shelxl refinement is uniquely defined
by the following loop, which should always be used as a source of
symmetry information in preference to the above space-group names.
They are only intended as comments.
;
_shelx_estimated_absorpt_t_max 0.912
_shelx_estimated_absorpt_t_min 0.734
_olex2_refinement_description
;
1. Fixed Uiso
 At 1.2 times of:
  All C(H) groups, All C(H,H) groups, All C(H,H,H,H) groups, All N(H) groups
 At 1.5 times of:
  All C(H,H,H) groups, All O(H,H) groups
2. Restrained distances
 C19-C20A
 2.138 with sigma of 0.0001
 C19A-C20B
 2.138 with sigma of 0.0001
 C2AA-C12 \\sim C2AA-C12A
 with sigma of 0.001
 N4A-N5B \\sim N4-N5A
 with sigma of 0.001
 N5B-C20B \\sim N5A-C20A
 with sigma of 0.001
 C20B-N6A \\sim C20A-N6
 with sigma of 0.001
 N6-C19 \\sim N6A-C19A
 with sigma of 0.001
 C19A-N4A \\sim C19-N4
 with sigma of 0.001
 N4A-C20B \\sim N4-C20A
 with sigma of 0.001
 C12-C21A \\sim C21A-C14
 with sigma of 0.001
 C12A-C21 \\sim C21-C14A
 with sigma of 0.001
 C19-C20A \\sim C19A-C20B
 with sigma of 0.001
3. Restrained planarity
 N4A, C19A, N6A, C20B, N5B
 with sigma of 0.001
 N4, C19, N6, C20A, N5A
 with sigma of 0.001
4. Uiso/Uaniso restraints and constraints
Uanis(C12) \\sim Ueq, Uanis(C17) \\sim Ueq, Uanis(C16) \\sim Ueq, Uanis(C15)
\\sim Ueq, Uanis(C14) \\sim Ueq, Uanis(C13) \\sim Ueq, Uanis(C18) \\sim Ueq,
Uanis(N4) \\sim Ueq, Uanis(C19) \\sim Ueq, Uanis(N6) \\sim Ueq, Uanis(C20A)
\\sim Ueq, Uanis(N5A) \\sim Ueq, Uanis(C21) \\sim Ueq, Uanis(C1AA) \\sim Ueq,
Uanis(C0AA) \\sim Ueq, Uanis(C12A) \\sim Ueq, Uanis(C17A) \\sim Ueq,
Uanis(C16A) \\sim Ueq, Uanis(C15A) \\sim Ueq, Uanis(C14A) \\sim Ueq,
Uanis(C13A) \\sim Ueq, Uanis(C18A) \\sim Ueq, Uanis(N4A) \\sim Ueq, Uanis(C19A)
\\sim Ueq, Uanis(N6A) \\sim Ueq, Uanis(C20B) \\sim Ueq, Uanis(N5B) \\sim Ueq,
Uanis(C21A) \\sim Ueq, Uanis(C1AB) \\sim Ueq, Uanis(C0AB) \\sim Ueq,
Uanis(C2AA) \\sim Ueq: with sigma of 0.01 and sigma for terminal atoms of 0.02
5. Rigid body (RIGU) restrains
 C12, C17, C16, H16, C15, C14, C13, C18, H18A, H18B, N4, C19, N6, C20A, N5A,
 C1AA, H1AA, H1AB, H1AC, C0AA, H0AA, H0AB, H0AC, C21A, H21D, H21E, H21F,
 H2AA, H2AB, C2AA
 with sigma for 1-2 distances of 0.004 and sigma for 1-3 distances of 0.004
 C21, H21A, H21B, H21C, C12A, C17A, C16A, H16A, C15A, C14A, C13A, C18A, H18C,
 H18D, N4A, C19A, N6A, C20B, N5B, C1AB, H1AD, H1AE, H1AF, C0AB, H0AD,
 H0AE, H0AF, H2AC, H2AD
 with sigma for 1-2 distances of 0.004 and sigma for 1-3 distances of 0.004
6. Others
 Fixed Sof: C12(0.5) C17(0.5) C16(0.5) H16(0.5) C15(0.5) C14(0.5) C13(0.5)
 C18(0.5) H18A(0.5) H18B(0.5) N4(0.5) C19(0.5) H19(0.5) N6(0.5) C20A(0.5)
 H20A(0.5) N5A(0.5) C21(0.5) H21A(0.5) H21B(0.5) H21C(0.5) C1AA(0.5)
 H1AA(0.5) H1AB(0.5) H1AC(0.5) C0AA(0.5) H0AA(0.5) H0AB(0.5) H0AC(0.5)
 C12A(0.5) C17A(0.5) C16A(0.5) H16A(0.5) C15A(0.5) C14A(0.5) C13A(0.5)
 C18A(0.5) H18C(0.5) H18D(0.5) N4A(0.5) C19A(0.5) H19A(0.5) N6A(0.5) C20B(0.5)
 H20B(0.5) N5B(0.5) C21A(0.5) H21D(0.5) H21E(0.5) H21F(0.5) C1AB(0.5)
 H1AD(0.5) H1AE(0.5) H1AF(0.5) C0AB(0.5) H0AD(0.5) H0AE(0.5) H0AF(0.5)
 H2AA(0.5) H2AB(0.5) H2AC(0.5) H2AD(0.5)
7.a Rotating group:
 O5(H5A,H5B)
7.b Secondary CH2 refined with riding coordinates:
 C18(H18A,H18B), C18A(H18C,H18D), C2AA(H2AA,H2AB), C2AA(H2AC,H2AD)
7.c Aromatic/amide H refined with riding coordinates:
 C3(H3), C5(H5), C7(H7), C9(H9), C10(H10), C16(H16), C19(H19),
 C20A(H20A), C16A(H16A), C19A(H19A), C20B(H20B)
7.d Fitted hexagon refined as free rotating group:
 C12(C17,C16,C15,C14,C13), C12A(C17A,C16A,C15A,C14A,C13A)
7.e Idealised Me refined as rotating group:
 C21(H21A,H21B,H21C), C1AA(H1AA,H1AB,H1AC), C0AA(H0AA,H0AB,H0AC), C21A(H21D,
 H21E,H21F), C1AB(H1AD,H1AE,H1AF), C0AB(H0AD,H0AE,H0AF)
;
_olex2_submission_special_instructions 'No special instructions were received'

loop_
_space_group_symop_operation_xyz
'x, y, z'
'-x+1/2, y+1/2, -z+1/2'
'-x, -y, -z'
'x-1/2, -y-1/2, z-1/2'

loop_
_atom_site_label
_atom_site_type_symbol
_atom_site_fract_x
_atom_site_fract_y
_atom_site_fract_z
_atom_site_U_iso_or_equiv
_atom_site_adp_type
_atom_site_occupancy
_atom_site_site_symmetry_order
_atom_site_calc_flag
_atom_site_refinement_flags_posn
_atom_site_refinement_flags_adp
_atom_site_refinement_flags_occupancy
_atom_site_disorder_assembly
_atom_site_disorder_group
Cd1 Cd 1.18056(8) 0.49266(5) 0.87215(5) 0.0360(3) Uani 1 1 d . . . . .
Br1 Br 0.65626(16) 0.83041(9) 0.72277(9) 0.0667(5) Uani 1 1 d . . . . .
O1 O 0.9380(7) 0.4880(4) 0.8840(4) 0.0345(18) Uani 1 1 d . . . . .
O2 O 1.0240(8) 0.5931(5) 0.8147(5) 0.047(2) Uani 1 1 d . . . . .
O3 O 0.4403(9) 0.4793(7) 0.8845(6) 0.069(3) Uani 1 1 d . . . . .
O4 O 0.3316(8) 0.5964(6) 0.8377(5) 0.052(2) Uani 1 1 d . . . . .
O5 O 1.1766(9) 0.5741(6) 0.9872(5) 0.053(2) Uani 1 1 d . . . . .
H5A H 1.252855 0.603301 0.997669 0.080 Uiso 1 1 d GR . . . .
H5B H 1.164415 0.538626 1.028382 0.080 Uiso 1 1 d GR . . . .
N1 N 1.2040(11) 0.3612(7) 0.9352(6) 0.053(3) Uani 1 1 d . . . . .
N2 N 1.3073(15) 0.2542(10) 1.0049(8) 0.088(5) Uani 1 1 d . . . . .
N3 N 1.1867(14) 0.2277(7) 0.9752(7) 0.061(3) Uani 1 1 d . . . . .
C1 C 0.9295(11) 0.5565(7) 0.8412(6) 0.033(3) Uani 1 1 d . . . . .
C2 C 0.7954(11) 0.5997(7) 0.8256(6) 0.030(3) Uani 1 1 d . . . . .
C3 C 0.7860(11) 0.6801(7) 0.7891(6) 0.034(3) Uani 1 1 d . . . . .
H3 H 0.862655 0.708428 0.773727 0.040 Uiso 1 1 calc R . . . .
C4 C 0.6684(12) 0.7190(7) 0.7750(6) 0.037(3) Uani 1 1 d . . . . .
C5 C 0.5583(12) 0.6798(8) 0.7959(7) 0.045(3) Uani 1 1 d . . . . .
H5 H 0.477121 0.709005 0.785094 0.054 Uiso 1 1 calc R . . . .
C6 C 0.5589(11) 0.5987(8) 0.8324(7) 0.037(3) Uani 1 1 d . . . . .
C7 C 0.6830(11) 0.5588(7) 0.8464(6) 0.031(3) Uani 1 1 d . . . . .
H7 H 0.689059 0.502708 0.870710 0.037 Uiso 1 1 calc R . . . .
C8 C 0.4374(13) 0.5543(9) 0.8545(7) 0.045(3) Uani 1 1 d . . . . .
C9 C 1.3150(15) 0.3360(11) 0.9795(8) 0.069(4) Uani 1 1 d . . . . .
H9 H 1.388563 0.373113 0.990523 0.083 Uiso 1 1 calc R . . . .
C10 C 1.1275(15) 0.2901(9) 0.9349(8) 0.062(4) Uani 1 1 d . . . . .
H10 H 1.042752 0.285699 0.909089 0.075 Uiso 1 1 calc R . . . .
C12 C 1.0030(8) 0.124(2) 0.9755(14) 0.067(7) Uani 0.5 1 d D U P A 1
C17 C 0.9387(13) 0.080(2) 0.9131(13) 0.064(6) Uani 0.5 1 d G U P A 1
C16 C 0.8029(14) 0.0781(18) 0.9056(13) 0.067(7) Uani 0.5 1 d G U P A 1
H16 H 0.759007 0.048092 0.863008 0.081 Uiso 0.5 1 calc R U P A 1
C15 C 0.7314(8) 0.1199(16) 0.9606(13) 0.074(7) Uani 0.5 1 d G U P A 1
C14 C 0.7957(11) 0.1638(17) 1.0230(12) 0.053(5) Uani 0.5 1 d DG U P A 1
C13 C 0.9315(12) 0.166(2) 1.0304(13) 0.055(6) Uani 0.5 1 d G U P A 1
C18 C 0.681(4) 0.208(2) 1.0825(18) 0.067(6) Uani 0.5 1 d . U P A 1
H18A H 0.715046 0.263614 1.106806 0.080 Uiso 0.5 1 calc R U P A 1
H18B H 0.598577 0.221396 1.051503 0.080 Uiso 0.5 1 calc R U P A 1
N4 N 0.6603(10) 0.1452(8) 1.1400(8) 0.068(6) Uani 0.5 1 d D U P A 1
C19 C 0.7035(5) 0.1414(3) 1.2122(7) 0.059(6) Uani 0.5 1 d D U P A 1
H19 H 0.756708 0.185994 1.236612 0.071 Uiso 0.5 1 calc R . P A 1
N6 N 0.6676(9) 0.0706(7) 1.2491(7) 0.064(6) Uani 0.5 1 d D U P A 1
C20A C 0.5906(6) 0.0247(3) 1.1893(8) 0.075(7) Uani 0.5 1 d D U P A 1
H20A H 0.548440 -0.030230 1.195789 0.090 Uiso 0.5 1 calc R . P A 1
N5A N 0.5871(12) 0.0699(10) 1.1246(10) 0.077(6) Uani 0.5 1 d D U P A 1
C21 C 0.942(2) 0.219(3) 1.102(2) 0.056(8) Uani 0.5 1 d D U P A 2
H21A H 1.028450 0.245404 1.098349 0.084 Uiso 0.5 1 calc GR U P A 2
H21B H 0.942515 0.182091 1.148753 0.084 Uiso 0.5 1 calc GR U P A 2
H21C H 0.876926 0.266273 1.105949 0.084 Uiso 0.5 1 calc GR U P A 2
C1AA C 0.995(4) 0.035(2) 0.8527(18) 0.062(7) Uani 0.5 1 d . U P A 1
H1AA H 1.044515 0.076508 0.822757 0.093 Uiso 0.5 1 calc GR U P A 1
H1AB H 0.925337 0.008278 0.818419 0.093 Uiso 0.5 1 calc GR U P A 1
H1AC H 1.053031 -0.010957 0.874701 0.093 Uiso 0.5 1 calc GR U P A 1
C0AA C 0.557(4) 0.122(3) 0.942(2) 0.090(10) Uani 0.5 1 d . U P A 1
H0AA H 0.531506 0.174789 0.912109 0.135 Uiso 0.5 1 calc GR U P A 1
H0AB H 0.515584 0.122745 0.991747 0.135 Uiso 0.5 1 calc GR U P A 1
H0AC H 0.528673 0.069460 0.912445 0.135 Uiso 0.5 1 calc GR U P A 1
C12A C 1.0019(8) 0.126(2) 0.9809(14) 0.063(7) Uani 0.5 1 d D U P A 2
C17A C 0.9696(14) 0.078(2) 0.9140(14) 0.074(8) Uani 0.5 1 d G U P A 2
C16A C 0.8393(17) 0.062(2) 0.8907(13) 0.076(7) Uani 0.5 1 d G U P A 2
H16A H 0.817236 0.028125 0.845033 0.091 Uiso 0.5 1 calc R U P A 2
C15A C 0.7411(11) 0.0945(17) 0.9343(13) 0.065(6) Uani 0.5 1 d G U P A 2
C14A C 0.7734(9) 0.1434(18) 1.0012(13) 0.068(6) Uani 0.5 1 d DG U P A 2
C13A C 0.9037(11) 0.159(2) 1.0245(13) 0.051(6) Uani 0.5 1 d G U P A 2
C18A C 0.706(4) 0.177(2) 1.059(2) 0.077(6) Uani 0.5 1 d . U P A 2
H18C H 0.618428 0.195046 1.036743 0.092 Uiso 0.5 1 calc R U P A 2
H18D H 0.751351 0.230597 1.079231 0.092 Uiso 0.5 1 calc R U P A 2
N4A N 0.6869(9) 0.1150(9) 1.1289(9) 0.077(6) Uani 0.5 1 d D U P A 2
C19A C 0.6984(7) 0.1231(2) 1.2037(7) 0.063(6) Uani 0.5 1 d D U P A 2
H19A H 0.713257 0.178095 1.229070 0.076 Uiso 0.5 1 calc R . P A 2
N6A N 0.6880(9) 0.0488(8) 1.2420(8) 0.064(6) Uani 0.5 1 d D U P A 2
C20B C 0.6667(12) -0.0137(2) 1.1800(8) 0.073(6) Uani 0.5 1 d D U P A 2
H20B H 0.654778 -0.075184 1.186650 0.088 Uiso 0.5 1 calc R . P A 2
N5B N 0.6663(12) 0.0267(11) 1.1129(10) 0.085(6) Uani 0.5 1 d D U P A 2
C21A C 0.997(2) 0.209(3) 1.0951(19) 0.054(8) Uani 0.5 1 d D U P A 1
H21D H 1.045505 0.164990 1.127614 0.081 Uiso 0.5 1 calc GR U P A 1
H21E H 0.932844 0.238002 1.125749 0.081 Uiso 0.5 1 calc GR U P A 1
H21F H 1.057904 0.252237 1.076533 0.081 Uiso 0.5 1 calc GR U P A 1
C1AB C 1.076(4) 0.036(3) 0.859(2) 0.079(9) Uani 0.5 1 d . U P A 2
H1AD H 1.137718 0.081689 0.845647 0.119 Uiso 0.5 1 calc GR U P A 2
H1AE H 1.031324 0.012070 0.811707 0.119 Uiso 0.5 1 calc GR U P A 2
H1AF H 1.123938 -0.011566 0.887551 0.119 Uiso 0.5 1 calc GR U P A 2
C0AB C 0.618(4) 0.080(3) 0.916(2) 0.096(9) Uani 0.5 1 d . U P A 2
H0AD H 0.574555 0.136129 0.902060 0.143 Uiso 0.5 1 calc GR U P A 2
H0AE H 0.577709 0.053652 0.960019 0.143 Uiso 0.5 1 calc GR U P A 2
H0AF H 0.609147 0.040211 0.871004 0.143 Uiso 0.5 1 calc GR U P A 2
C2AA C 1.1470(18) 0.1354(12) 0.9917(11) 0.091(5) Uani 1 1 d D U . . .
H2AA H 1.171426 0.121116 1.046918 0.109 Uiso 0.5 1 calc R U P A 1
H2AB H 1.193919 0.094234 0.958792 0.109 Uiso 0.5 1 calc R U P A 1
H2AC H 1.176940 0.119580 1.045823 0.109 Uiso 0.5 1 calc R U P A 2
H2AD H 1.188706 0.094496 0.956080 0.109 Uiso 0.5 1 calc R U P A 2

loop_
_atom_site_aniso_label
_atom_site_aniso_U_11
_atom_site_aniso_U_22
_atom_site_aniso_U_33
_atom_site_aniso_U_23
_atom_site_aniso_U_13
_atom_site_aniso_U_12
Cd1 0.0235(5) 0.0423(5) 0.0429(5) 0.0074(4) 0.0086(3) 0.0039(4)
Br1 0.0658(11) 0.0434(8) 0.0901(11) 0.0345(8) -0.0010(8) 0.0021(7)
O1 0.028(4) 0.030(4) 0.046(4) -0.003(4) 0.004(4) 0.005(4)
O2 0.021(4) 0.060(5) 0.063(6) 0.023(4) 0.019(4) -0.004(4)
O3 0.048(6) 0.083(7) 0.078(7) 0.044(6) 0.007(5) -0.015(5)
O4 0.025(5) 0.071(6) 0.063(6) 0.013(5) 0.010(4) 0.008(5)
O5 0.046(6) 0.067(6) 0.047(5) 0.009(4) 0.012(4) -0.007(5)
N1 0.042(7) 0.055(7) 0.062(7) 0.026(6) 0.013(6) 0.010(6)
N2 0.067(10) 0.107(12) 0.095(10) 0.060(9) 0.033(9) 0.029(9)
N3 0.074(10) 0.035(6) 0.075(8) 0.029(6) 0.024(7) 0.011(7)
C1 0.030(7) 0.032(6) 0.035(6) 0.002(5) -0.005(5) 0.006(6)
C2 0.028(7) 0.036(6) 0.027(6) -0.001(5) 0.003(5) 0.003(5)
C3 0.014(6) 0.038(7) 0.051(7) -0.006(6) 0.018(5) -0.002(5)
C4 0.045(8) 0.028(6) 0.039(7) 0.019(5) -0.001(6) -0.004(6)
C5 0.031(7) 0.052(8) 0.052(8) 0.014(6) 0.001(6) 0.008(6)
C6 0.021(6) 0.044(7) 0.046(7) 0.015(6) -0.004(5) -0.002(6)
C7 0.033(7) 0.030(6) 0.031(6) 0.011(5) 0.004(5) -0.001(5)
C8 0.036(8) 0.057(9) 0.041(7) 0.004(7) 0.003(6) -0.007(7)
C9 0.044(9) 0.097(12) 0.069(10) 0.036(9) 0.016(8) 0.005(9)
C10 0.060(10) 0.042(8) 0.084(11) 0.023(8) -0.005(8) 0.000(8)
C12 0.089(8) 0.054(12) 0.059(10) 0.009(8) 0.002(7) 0.003(7)
C17 0.092(8) 0.053(11) 0.047(9) 0.023(7) 0.004(7) -0.001(7)
C16 0.089(8) 0.054(11) 0.058(9) 0.000(8) -0.002(7) -0.005(8)
C15 0.086(9) 0.064(11) 0.069(9) -0.014(8) -0.007(7) -0.013(8)
C14 0.067(7) 0.047(10) 0.046(8) 0.004(7) -0.005(6) -0.009(7)
C13 0.065(7) 0.047(11) 0.053(9) 0.012(7) -0.004(6) -0.010(7)
C18 0.075(10) 0.064(9) 0.063(9) 0.001(7) 0.006(8) 0.004(8)
N4 0.070(10) 0.068(8) 0.064(7) 0.004(6) -0.001(6) -0.001(7)
C19 0.058(11) 0.060(9) 0.060(8) -0.003(7) 0.006(7) 0.007(7)
N6 0.064(10) 0.066(9) 0.062(8) 0.008(7) 0.005(7) 0.008(7)
C20A 0.079(11) 0.075(9) 0.072(9) 0.005(7) 0.003(8) -0.006(8)
N5A 0.081(10) 0.075(9) 0.074(8) 0.003(7) -0.007(7) -0.009(7)
C21 0.050(16) 0.058(14) 0.060(12) -0.005(10) -0.002(12) -0.003(13)
C1AA 0.081(15) 0.052(13) 0.054(11) 0.016(9) 0.010(12) -0.022(12)
C0AA 0.087(10) 0.075(17) 0.106(19) -0.015(15) -0.006(12) 0.002(13)
C12A 0.083(9) 0.049(11) 0.057(10) 0.014(8) 0.004(7) 0.002(8)
C17A 0.093(9) 0.068(12) 0.063(10) 0.006(8) 0.005(7) -0.001(8)
C16A 0.090(9) 0.070(12) 0.069(10) 0.012(8) 0.005(7) -0.006(8)
C15A 0.076(8) 0.059(10) 0.056(9) 0.007(7) -0.010(7) -0.017(7)
C14A 0.071(8) 0.069(11) 0.063(8) 0.001(7) -0.006(6) -0.013(7)
C13A 0.064(8) 0.042(10) 0.046(9) 0.015(7) -0.008(6) -0.008(7)
C18A 0.078(10) 0.080(10) 0.071(8) 0.007(7) 0.001(8) 0.003(8)
N4A 0.078(11) 0.083(8) 0.071(7) 0.007(6) 0.007(7) -0.003(8)
C19A 0.059(12) 0.065(8) 0.067(8) 0.006(6) 0.007(8) -0.002(8)
N6A 0.064(11) 0.063(8) 0.066(7) 0.007(6) 0.004(8) -0.005(8)
C20B 0.073(12) 0.077(8) 0.070(8) -0.002(6) 0.008(8) -0.004(8)
N5B 0.091(11) 0.088(8) 0.075(7) 0.003(6) 0.006(8) -0.012(8)
C21A 0.051(14) 0.057(15) 0.054(12) 0.002(10) 0.003(11) -0.012(13)
C1AB 0.090(14) 0.079(17) 0.067(14) 0.001(12) -0.004(13) 0.013(14)
C0AB 0.078(10) 0.12(2) 0.085(16) 0.014(15) -0.007(10) -0.026(12)
C2AA 0.092(7) 0.085(9) 0.097(9) 0.016(7) 0.010(7) 0.010(7)

loop_
_atom_type_symbol
_atom_type_description
_atom_type_scat_dispersion_real
_atom_type_scat_dispersion_imag
_atom_type_scat_source
C C 0.0030 0.0020 'International Tables Vol C Tables 4.2.6.8 and 6.1.1.4'
H H 0.0000 0.0000 'International Tables Vol C Tables 4.2.6.8 and 6.1.1.4'
Br Br -0.2900 2.4600 'International Tables Vol C Tables 4.2.6.8 and 6.1.1.4'
Cd Cd -0.8080 1.2020 'International Tables Vol C Tables 4.2.6.8 and 6.1.1.4'
N N 0.0060 0.0030 'International Tables Vol C Tables 4.2.6.8 and 6.1.1.4'
O O 0.0110 0.0060 'International Tables Vol C Tables 4.2.6.8 and 6.1.1.4'

loop_
_geom_angle_atom_site_label_1
_geom_angle_atom_site_label_2
_geom_angle_atom_site_label_3
_geom_angle
_geom_angle_site_symmetry_1
_geom_angle_site_symmetry_3
O2 Cd1 O1 53.7(2) . .
O4 Cd1 O1 136.4(3) 1_655 .
O4 Cd1 O2 84.3(3) 1_655 .
O4 Cd1 O5 84.7(3) 1_655 .
O4 Cd1 N6 92.6(3) 1_655 4_665
O4 Cd1 N6A 82.6(4) 1_655 4_665
O5 Cd1 O1 82.5(3) . .
O5 Cd1 O2 87.8(3) . .
N1 Cd1 O1 90.5(3) . .
N1 Cd1 O2 143.7(3) . .
N1 Cd1 O4 131.9(4) . 1_655
N1 Cd1 O5 93.9(3) . .
N1 Cd1 N6 93.9(4) . 4_665
N1 Cd1 N6A 102.2(4) . 4_665
N6 Cd1 O1 93.9(3) 4_665 .
N6 Cd1 O2 83.9(4) 4_665 .
N6 Cd1 O5 171.4(4) 4_665 .
N6 Cd1 N6A 10.2(3) 4_665 4_665
N6A Cd1 O1 99.7(3) 4_665 .
N6A Cd1 O2 80.9(3) 4_665 .
N6A Cd1 O5 163.7(4) 4_665 .
C1 O1 Cd1 87.7(6) . .
C1 O2 Cd1 94.7(7) . .
C8 O4 Cd1 100.0(8) . 1_455
C9 N1 Cd1 124.2(10) . .
C10 N1 Cd1 131.7(9) . .
C10 N1 C9 103.8(11) . .
C9 N2 N3 103.1(13) . .
N2 N3 C2AA 117.2(13) . .
C10 N3 N2 111.2(12) . .
C10 N3 C2AA 131.5(15) . .
O1 C1 C2 118.5(10) . .
O2 C1 O1 123.9(10) . .
O2 C1 C2 117.5(10) . .
C3 C2 C1 119.7(10) . .
C3 C2 C7 119.1(10) . .
C7 C2 C1 121.2(10) . .
C4 C3 C2 120.3(10) . .
C3 C4 Br1 119.9(9) . .
C5 C4 Br1 119.2(9) . .
C5 C4 C3 120.9(10) . .
C4 C5 C6 122.5(11) . .
C5 C6 C7 115.7(11) . .
C5 C6 C8 122.8(11) . .
C7 C6 C8 121.4(10) . .
C2 C7 C6 121.5(10) . .
O3 C8 O4 123.1(12) . .
O3 C8 C6 121.5(12) . .
O4 C8 C6 115.4(11) . .
N2 C9 N1 112.2(15) . .
N3 C10 N1 109.6(13) . .
C17 C12 C13 120.0 . .
C17 C12 C2AA 127.5(12) . .
C13 C12 C2AA 112.5(12) . .
C12 C17 C1AA 127.7(18) . .
C16 C17 C12 120.0 . .
C16 C17 C1AA 112.3(18) . .
C15 C16 C17 120.0 . .
C16 C15 C14 120.0 . .
C16 C15 C0AA 117.0(16) . .
C14 C15 C0AA 122.8(16) . .
C15 C14 C13 120.0 . .
C15 C14 C18 109.7(15) . .
C13 C14 C18 130.3(15) . .
C12 C13 C21A 119.99(7) . .
C14 C13 C12 120.0 . .
C14 C13 C21A 119.99(6) . .
N4 C18 C14 107(2) . .
C19 N4 C18 130.5(18) . .
C19 N4 N5A 107.0(10) . .
N5A N4 C18 122.5(19) . .
N4 C19 N6 114.4(8) . .
C19 N6 Cd1 141.3(9) . 4_566
C19 N6 C20A 102.1(8) . .
C20A N6 Cd1 116.5(8) . 4_566
N5A C20A N6 109.7(8) . .
C20A N5A N4 106.8(12) . .
C17A C12A C13A 120.0 . .
C17A C12A C2AA 109.2(12) . .
C13A C12A C2AA 130.8(13) . .
C12A C17A C16A 120.0 . .
C12A C17A C1AB 124.0(17) . .
C16A C17A C1AB 116.0(17) . .
C15A C16A C17A 120.0 . .
C14A C15A C16A 120.0 . .
C0AB C15A C16A 122(2) . .
C0AB C15A C14A 118(2) . .
C15A C14A C13A 120.0 . .
C18A C14A C15A 135(2) . .
C18A C14A C13A 105(2) . .
C12A C13A C21 119.99(6) . .
C14A C13A C21 120.00(6) . .
C14A C13A C12A 120.0 . .
C14A C18A N4A 116(3) . .
C19A N4A C18A 135.1(17) . .
C19A N4A N5B 107.0(10) . .
N5B N4A C18A 117.5(18) . .
N4A C19A N6A 114.4(8) . .
C19A N6A C20B 102.1(8) . .
N5B C20B N6A 109.7(8) . .
C20B N5B N4A 106.8(12) . .
N3 C2AA C12 110.6(18) . .
N3 C2AA C12A 110.2(18) . .

loop_
_geom_bond_atom_site_label_1
_geom_bond_atom_site_label_2
_geom_bond_distance
_geom_bond_site_symmetry_2
Cd1 O1 2.511(7) .
Cd1 O2 2.379(8) .
Cd1 O4 2.316(8) 1_655
Cd1 O5 2.338(8) .
Cd1 N1 2.277(10) .
Cd1 N6 2.320(12) 4_665
Cd1 N6A 2.333(13) 4_665
Br1 C4 1.916(10) .
O1 C1 1.273(12) .
O2 C1 1.233(13) .
O3 C8 1.250(15) .
O4 C8 1.275(15) .
N1 C9 1.380(17) .
N1 C10 1.336(16) .
N2 N3 1.365(18) .
N2 C9 1.322(18) .
N3 C10 1.300(16) .
N3 C2AA 1.49(2) .
C1 C2 1.531(15) .
C2 C3 1.373(14) .
C2 C7 1.378(15) .
C3 C4 1.350(15) .
C4 C5 1.347(16) .
C5 C6 1.383(15) .
C6 C7 1.415(15) .
C6 C8 1.490(16) .
C12 C17 1.3900 .
C12 C13 1.3900 .
C12 C2AA 1.494(19) .
C17 C16 1.3900 .
C17 C1AA 1.40(3) .
C16 C15 1.3900 .
C15 C14 1.3900 .
C15 C0AA 1.80(4) .
C14 C13 1.3900 .
C14 C18 1.75(3) .
C13 C21A 1.42(3) .
C18 N4 1.41(3) .
N4 C19 1.292(13) .
N4 N5A 1.383(17) .
C19 N6 1.314(12) .
N6 C20A 1.434(13) .
C20A N5A 1.307(17) .
C21 C13A 1.64(3) .
C12A C17A 1.3900 .
C12A C13A 1.3900 .
C12A C2AA 1.493(19) .
C17A C16A 1.3900 .
C17A C1AB 1.62(4) .
C16A C15A 1.3900 .
C15A C14A 1.3900 .
C15A C0AB 1.30(4) .
C14A C13A 1.3900 .
C14A C18A 1.35(4) .
C18A N4A 1.55(4) .
N4A C19A 1.292(13) .
N4A N5B 1.383(17) .
C19A N6A 1.314(12) .
N6A C20B 1.434(13) .
C20B N5B 1.307(17) .
